data_1546188
loop_
_publ_author_name
'Yao, Tuanli'
'Ren, Beige'
'Wang, Bo'
'Zhao, Yanna'

_publ_section_title
;
 Highly Selective Synthesis of Dihydrobenzo[d]isoxazoles and
 Dihydrobenzo[d]oxazoles from Oximes and Arynes via in Situ Generation of
 Nitrones.
;
_journal_issue 12
_journal_name_full 'Organic letters'
_journal_page_first 3135
_journal_page_last 3138
_journal_paper_doi 10.1021/acs.orglett.7b01260
_journal_volume 19
_journal_year 2017
_chemical_formula_sum 'C25 H19 N O'
_chemical_formula_weight 349.41
_space_group_crystal_system monoclinic
_space_group_IT_number 14
_space_group_name_Hall '-P 2ybc'
_space_group_name_H-M_alt 'P 1 21/c 1'
_symmetry_space_group_name_Hall '-P 2ybc'
_symmetry_space_group_name_H-M 'P 1 21/c 1'
_atom_sites_solution_hydrogens geom
_audit_creation_method SHELXL-2014/7
_cell_angle_alpha 90
_cell_angle_beta 91.710(2)
_cell_angle_gamma 90
_cell_formula_units_Z 4
_cell_length_a 10.4008(8)
_cell_length_b 19.8632(15)
_cell_length_c 8.9591(7)
_cell_measurement_reflns_used 9955
_cell_measurement_temperature 296(2)
_cell_measurement_theta_max 28.04
_cell_measurement_theta_min 2.84
_cell_volume 1850.1(2)
_computing_structure_refinement 'SHELXL-2014/7 (Sheldrick, 2014)'
_diffrn_ambient_temperature 296(2)
_diffrn_measured_fraction_theta_full 0.998
_diffrn_measured_fraction_theta_max 0.991
_diffrn_measurement_device_type 'Bruker APEX-II CCD'
_diffrn_measurement_method '\f and \w scans'
_diffrn_radiation_type MoK\a
_diffrn_radiation_wavelength 0.71073
_diffrn_reflns_av_R_equivalents 0.0490
_diffrn_reflns_av_unetI/netI 0.0478
_diffrn_reflns_Laue_measured_fraction_full 0.998
_diffrn_reflns_Laue_measured_fraction_max 0.991
_diffrn_reflns_limit_h_max 13
_diffrn_reflns_limit_h_min -13
_diffrn_reflns_limit_k_max 26
_diffrn_reflns_limit_k_min -26
_diffrn_reflns_limit_l_max 11
_diffrn_reflns_limit_l_min -11
_diffrn_reflns_number 29487
_diffrn_reflns_point_group_measured_fraction_full 0.998
_diffrn_reflns_point_group_measured_fraction_max 0.991
_diffrn_reflns_theta_full 25.242
_diffrn_reflns_theta_max 28.348
_diffrn_reflns_theta_min 2.836
_exptl_absorpt_coefficient_mu 0.076
_exptl_absorpt_correction_T_max 0.7457
_exptl_absorpt_correction_T_min 0.6661
_exptl_absorpt_correction_type multi-scan
_exptl_absorpt_process_details sadabs
_exptl_crystal_colour colourless
_exptl_crystal_density_diffrn 1.254
_exptl_crystal_description block
_exptl_crystal_F_000 736
_exptl_crystal_size_max 0.250
_exptl_crystal_size_mid 0.240
_exptl_crystal_size_min 0.230
_refine_diff_density_max 0.402
_refine_diff_density_min -0.270
_refine_diff_density_rms 0.046
_refine_ls_extinction_method none
_refine_ls_goodness_of_fit_ref 1.095
_refine_ls_hydrogen_treatment constr
_refine_ls_matrix_type full
_refine_ls_number_parameters 244
_refine_ls_number_reflns 4565
_refine_ls_number_restraints 0
_refine_ls_restrained_S_all 1.095
_refine_ls_R_factor_all 0.1376
_refine_ls_R_factor_gt 0.0845
_refine_ls_shift/su_max 0.000
_refine_ls_shift/su_mean 0.000
_refine_ls_structure_factor_coef Fsqd
_refine_ls_weighting_details 'w=1/[\s^2^(Fo^2^)+(0.0487P)^2^+1.8693P] where P=(Fo^2^+2Fc^2^)/3'
_refine_ls_weighting_scheme calc
_refine_ls_wR_factor_gt 0.1632
_refine_ls_wR_factor_ref 0.1859
_reflns_Friedel_coverage 0.000
_reflns_number_gt 2943
_reflns_number_total 4565
_reflns_threshold_expression 'I > 2\s(I)'
_cod_data_source_file ol7b01260_si_004.cif
_cod_data_source_block SUST_0177_0ma
_cod_depositor_comments 'Adding full bibliography for 1546188--1546189.cif.'
_cod_database_code 1546188
_shelx_shelxl_version_number 2014/7
_shelx_space_group_comment
;
The symmetry employed for this shelxl refinement is uniquely defined
by the following loop, which should always be used as a source of
symmetry information in preference to the above space-group names.
They are only intended as comments.
;
_shelx_estimated_absorpt_t_min 0.981
_shelx_estimated_absorpt_t_max 0.983

loop_
_space_group_symop_operation_xyz
'x, y, z'
'-x, y+1/2, -z+1/2'
'-x, -y, -z'
'x, -y-1/2, z-1/2'

loop_
_atom_site_label
_atom_site_type_symbol
_atom_site_fract_x
_atom_site_fract_y
_atom_site_fract_z
_atom_site_U_iso_or_equiv
_atom_site_adp_type
_atom_site_occupancy
_atom_site_site_symmetry_order
_atom_site_calc_flag
_atom_site_refinement_flags_posn
_atom_site_refinement_flags_adp
C1 C 0.7159(2) 0.42601(12) 0.4814(3) 0.0323(5) Uani 1 1 d . .
C2 C 0.7140(2) 0.41333(12) 0.6501(3) 0.0307(5) Uani 1 1 d . .
C3 C 0.6040(2) 0.36787(12) 0.6980(3) 0.0343(6) Uani 1 1 d . .
C4 C 0.9109(2) 0.34087(13) 0.6115(3) 0.0368(6) Uani 1 1 d . .
C5 C 0.7163(2) 0.47824(12) 0.7392(3) 0.0343(6) Uani 1 1 d . .
C6 C 0.6917(3) 0.37365(14) 0.3818(3) 0.0414(6) Uani 1 1 d . .
H6 H 0.6698 0.3314 0.4178 0.050 Uiso 1 1 calc R U
C7 C 0.8398(3) 0.49165(14) 0.7869(3) 0.0408(6) Uani 1 1 d . .
C8 C 0.8826(3) 0.27315(14) 0.6132(3) 0.0450(7) Uani 1 1 d . .
H8 H 0.8196 0.2570 0.6755 0.054 Uiso 1 1 calc R U
C9 C 0.7500(3) 0.48773(14) 0.4239(3) 0.0425(6) Uani 1 1 d . .
H9 H 0.7663 0.5236 0.4884 0.051 Uiso 1 1 calc R U
C10 C 0.6178(3) 0.32824(14) 0.8248(3) 0.0467(7) Uani 1 1 d . .
H10 H 0.6966 0.3269 0.8766 0.056 Uiso 1 1 calc R U
C11 C 0.6187(3) 0.52209(14) 0.7726(3) 0.0470(7) Uani 1 1 d . .
H11 H 0.5341 0.5133 0.7421 0.056 Uiso 1 1 calc R U
C12 C 0.4857(3) 0.36996(15) 0.6249(3) 0.0481(7) Uani 1 1 d . .
H12 H 0.4737 0.3971 0.5412 0.058 Uiso 1 1 calc R U
C13 C 0.6999(3) 0.38353(16) 0.2292(3) 0.0493(7) Uani 1 1 d . .
H13 H 0.6826 0.3481 0.1637 0.059 Uiso 1 1 calc R U
C14 C 1.0052(3) 0.36424(16) 0.5195(3) 0.0513(7) Uani 1 1 d . .
H14 H 1.0247 0.4099 0.5170 0.062 Uiso 1 1 calc R U
C15 C 0.7602(3) 0.49710(17) 0.2720(3) 0.0548(8) Uani 1 1 d . .
H15 H 0.7853 0.5388 0.2355 0.066 Uiso 1 1 calc R U
C16 C 0.9472(3) 0.22907(16) 0.5229(4) 0.0571(8) Uani 1 1 d . .
H16 H 0.9265 0.1835 0.5233 0.068 Uiso 1 1 calc R U
C17 C 0.7334(3) 0.44533(18) 0.1745(3) 0.0562(8) Uani 1 1 d . .
H17 H 0.7380 0.4521 0.0721 0.067 Uiso 1 1 calc R U
C18 C 0.6502(4) 0.57978(16) 0.8531(4) 0.0613(9) Uani 1 1 d . .
H18 H 0.5859 0.6102 0.8768 0.074 Uiso 1 1 calc R U
C19 C 0.8736(3) 0.54879(16) 0.8658(3) 0.0574(8) Uani 1 1 d . .
H19 H 0.9585 0.5573 0.8957 0.069 Uiso 1 1 calc R U
C20 C 0.7760(4) 0.59260(17) 0.8983(4) 0.0649(10) Uani 1 1 d . .
H20 H 0.7950 0.6316 0.9519 0.078 Uiso 1 1 calc R U
C21 C 1.0419(3) 0.25206(19) 0.4325(4) 0.0604(9) Uani 1 1 d . .
H21 H 1.0863 0.2223 0.3728 0.073 Uiso 1 1 calc R U
C22 C 1.0703(3) 0.3195(2) 0.4312(4) 0.0629(9) Uani 1 1 d . .
H22 H 1.1343 0.3353 0.3700 0.076 Uiso 1 1 calc R U
C23 C 0.4003(3) 0.29162(17) 0.8006(5) 0.0716(11) Uani 1 1 d . .
H23 H 0.3327 0.2654 0.8335 0.086 Uiso 1 1 calc R U
C24 C 0.5161(3) 0.29073(15) 0.8754(4) 0.0618(9) Uani 1 1 d . .
H24 H 0.5269 0.2647 0.9611 0.074 Uiso 1 1 calc R U
C25 C 0.3839(3) 0.33163(18) 0.6757(5) 0.0672(10) Uani 1 1 d . .
H25 H 0.3045 0.3330 0.6252 0.081 Uiso 1 1 calc R U
N1 N 0.8408(2) 0.38326(10) 0.7093(2) 0.0361(5) Uani 1 1 d . .
O1 O 0.92446(19) 0.44231(10) 0.7457(2) 0.0540(6) Uani 1 1 d . .

loop_
_atom_site_aniso_label
_atom_site_aniso_U_11
_atom_site_aniso_U_22
_atom_site_aniso_U_33
_atom_site_aniso_U_23
_atom_site_aniso_U_13
_atom_site_aniso_U_12
C1 0.0296(13) 0.0365(13) 0.0306(12) 0.0027(10) -0.0020(10) 0.0023(10)
C2 0.0307(13) 0.0311(12) 0.0301(12) 0.0028(10) -0.0005(10) -0.0013(10)
C3 0.0336(13) 0.0321(12) 0.0375(13) -0.0043(11) 0.0050(11) -0.0036(10)
C4 0.0332(14) 0.0438(14) 0.0330(13) 0.0038(11) -0.0053(11) 0.0066(11)
C5 0.0412(14) 0.0367(13) 0.0251(12) 0.0013(10) 0.0009(10) -0.0061(11)
C6 0.0453(16) 0.0393(14) 0.0394(15) 0.0003(12) -0.0028(12) 0.0023(12)
C7 0.0442(16) 0.0444(15) 0.0337(14) -0.0007(11) 0.0007(12) -0.0066(12)
C8 0.0403(16) 0.0465(16) 0.0482(16) 0.0032(13) 0.0005(13) 0.0021(12)
C9 0.0463(16) 0.0411(15) 0.0402(15) 0.0028(12) 0.0031(12) -0.0053(12)
C10 0.0453(17) 0.0445(16) 0.0508(17) 0.0064(13) 0.0102(13) 0.0031(13)
C11 0.0491(17) 0.0423(15) 0.0496(17) -0.0083(13) 0.0022(13) 0.0004(13)
C12 0.0393(16) 0.0529(17) 0.0520(17) -0.0001(14) -0.0006(13) -0.0054(13)
C13 0.0564(19) 0.0585(19) 0.0328(14) -0.0089(13) -0.0025(13) 0.0119(15)
C14 0.0441(16) 0.0551(18) 0.0551(18) 0.0105(15) 0.0062(14) -0.0009(14)
C15 0.062(2) 0.0584(19) 0.0442(17) 0.0156(15) 0.0087(14) -0.0058(15)
C16 0.0546(19) 0.0514(18) 0.064(2) -0.0078(15) -0.0133(16) 0.0121(15)
C17 0.062(2) 0.077(2) 0.0301(15) 0.0082(15) 0.0082(14) 0.0116(17)
C18 0.072(2) 0.0459(17) 0.066(2) -0.0181(15) 0.0063(17) 0.0035(16)
C19 0.060(2) 0.060(2) 0.0519(18) -0.0075(15) -0.0047(15) -0.0235(17)
C20 0.086(3) 0.0481(18) 0.060(2) -0.0178(16) 0.0017(18) -0.0213(18)
C21 0.0507(19) 0.082(3) 0.0482(18) -0.0116(17) -0.0040(15) 0.0238(17)
C22 0.0442(18) 0.091(3) 0.0543(19) 0.0043(18) 0.0118(15) 0.0117(17)
C23 0.053(2) 0.0502(19) 0.113(3) -0.004(2) 0.037(2) -0.0137(16)
C24 0.062(2) 0.0443(17) 0.080(2) 0.0166(16) 0.0318(19) 0.0036(15)
C25 0.0350(17) 0.073(2) 0.094(3) -0.016(2) 0.0069(17) -0.0088(16)
N1 0.0332(11) 0.0378(11) 0.0370(12) 0.0005(9) -0.0052(9) -0.0034(9)
O1 0.0381(11) 0.0553(12) 0.0681(14) -0.0105(10) -0.0064(10) -0.0103(9)

loop_
_atom_type_symbol
_atom_type_description
_atom_type_scat_dispersion_real
_atom_type_scat_dispersion_imag
_atom_type_scat_source
C C 0.0033 0.0016 'International Tables Vol C Tables 4.2.6.8 and 6.1.1.4'
H H 0.0000 0.0000 'International Tables Vol C Tables 4.2.6.8 and 6.1.1.4'
N N 0.0061 0.0033 'International Tables Vol C Tables 4.2.6.8 and 6.1.1.4'
O O 0.0106 0.0060 'International Tables Vol C Tables 4.2.6.8 and 6.1.1.4'

loop_
_geom_angle_atom_site_label_1
_geom_angle_atom_site_label_2
_geom_angle_atom_site_label_3
_geom_angle
C9 C1 C6 117.9(2)
C9 C1 C2 121.7(2)
C6 C1 C2 120.2(2)
C5 C2 N1 98.63(18)
C5 C2 C3 110.75(19)
N1 C2 C3 108.47(18)
C5 C2 C1 112.26(19)
N1 C2 C1 111.74(19)
C3 C2 C1 113.9(2)
C12 C3 C10 118.4(2)
C12 C3 C2 120.9(2)
C10 C3 C2 120.4(2)
C8 C4 C14 119.4(3)
C8 C4 N1 117.0(2)
C14 C4 N1 123.5(2)
C7 C5 C11 120.0(2)
C7 C5 C2 109.2(2)
C11 C5 C2 130.7(2)
C13 C6 C1 120.8(3)
C13 C6 H6 119.6
C1 C6 H6 119.6
C5 C7 O1 112.4(2)
C5 C7 C19 123.0(3)
O1 C7 C19 124.7(3)
C4 C8 C16 120.3(3)
C4 C8 H8 119.8
C16 C8 H8 119.8
C15 C9 C1 121.1(3)
C15 C9 H9 119.5
C1 C9 H9 119.5
C24 C10 C3 120.9(3)
C24 C10 H10 119.5
C3 C10 H10 119.5
C5 C11 C18 118.1(3)
C5 C11 H11 120.9
C18 C11 H11 120.9
C3 C12 C25 120.4(3)
C3 C12 H12 119.8
C25 C12 H12 119.8
C17 C13 C6 120.2(3)
C17 C13 H13 119.9
C6 C13 H13 119.9
C4 C14 C22 119.7(3)
C4 C14 H14 120.2
C22 C14 H14 120.2
C17 C15 C9 120.4(3)
C17 C15 H15 119.8
C9 C15 H15 119.8
C21 C16 C8 120.4(3)
C21 C16 H16 119.8
C8 C16 H16 119.8
C13 C17 C15 119.5(3)
C13 C17 H17 120.2
C15 C17 H17 120.2
C20 C18 C11 120.7(3)
C20 C18 H18 119.6
C11 C18 H18 119.6
C20 C19 C7 116.8(3)
C20 C19 H19 121.6
C7 C19 H19 121.6
C19 C20 C18 121.3(3)
C19 C20 H20 119.3
C18 C20 H20 119.3
C16 C21 C22 119.3(3)
C16 C21 H21 120.4
C22 C21 H21 120.4
C21 C22 C14 120.9(3)
C21 C22 H22 119.5
C14 C22 H22 119.5
C24 C23 C25 119.6(3)
C24 C23 H23 120.2
C25 C23 H23 120.2
C23 C24 C10 120.4(3)
C23 C24 H24 119.8
C10 C24 H24 119.8
C23 C25 C12 120.2(3)
C23 C25 H25 119.9
C12 C25 H25 119.9
C4 N1 O1 106.95(19)
C4 N1 C2 117.92(19)
O1 N1 C2 105.10(17)
C7 O1 N1 104.17(18)

loop_
_geom_bond_atom_site_label_1
_geom_bond_atom_site_label_2
_geom_bond_distance
C1 C9 1.380(3)
C1 C6 1.389(3)
C1 C2 1.533(3)
C2 C5 1.516(3)
C2 N1 1.528(3)
C2 C3 1.529(3)
C3 C12 1.378(4)
C3 C10 1.386(4)
C4 C8 1.377(4)
C4 C14 1.380(4)
C4 N1 1.431(3)
C5 C7 1.368(4)
C5 C11 1.377(4)
C6 C13 1.386(4)
C6 H6 0.9300
C7 O1 1.376(3)
C7 C19 1.377(4)
C8 C16 1.381(4)
C8 H8 0.9300
C9 C15 1.380(4)
C9 H9 0.9300
C10 C24 1.381(4)
C10 H10 0.9300
C11 C18 1.388(4)
C11 H11 0.9300
C12 C25 1.392(4)
C12 H12 0.9300
C13 C17 1.371(4)
C13 H13 0.9300
C14 C22 1.380(4)
C14 H14 0.9300
C15 C17 1.372(4)
C15 H15 0.9300
C16 C21 1.371(5)
C16 H16 0.9300
C17 H17 0.9300
C18 C20 1.382(5)
C18 H18 0.9300
C19 C20 1.375(5)
C19 H19 0.9300
C20 H20 0.9300
C21 C22 1.372(5)
C21 H21 0.9300
C22 H22 0.9300
C23 C24 1.361(5)
C23 C25 1.379(5)
C23 H23 0.9300
C24 H24 0.9300
C25 H25 0.9300
N1 O1 1.491(3)
